data_1509780
loop_
_publ_author_name
'Solodovnikova, Z.A.'
'Khobrakova, E.T.'
'Solodovnikov, S.F.'
'Khaikina, E.G.'
'Bazarova, Zh.G.'
'Tsyrenova, G.D.'

_publ_section_title
;
 Phase formation in the systems Ag2 Mo O4 - M O - Mo O3 (M= Ca, Sr, Ba,
 Pb, Cd, Ni, Co, Mn) and crystal structures of Ag2 M2 (Mo O4)3 (M= Co, Mn)
;
_journal_name_full 'Journal of Solid State Chemistry'
_journal_page_first 2158
_journal_page_last 2167
_journal_paper_doi 10.1016/j.jssc.2004.01.002
_journal_volume 177
_journal_year 2004
_chemical_formula_sum 'Ag2 Co2 Mo3 O12'
_chemical_name_systematic 'Ag2 Co2 (Mo O4)3'
_space_group_IT_number 2
_symmetry_space_group_name_Hall '-P 1'
_symmetry_space_group_name_H-M 'P -1'
_cell_angle_alpha 107.67
_cell_angle_beta 105.28
_cell_angle_gamma 103.87
_cell_formula_units_Z 2
_cell_length_a 6.989
_cell_length_b 8.738
_cell_length_c 10.295
_cell_volume 541.789
_citation_journal_id_ASTM JSSCBI
_cod_data_source_file silver2-3_46.cif
_cod_data_source_block Ag2Co2Mo3O12
_cod_original_cell_volume 541.7894
_cod_database_code 1509780

loop_
_symmetry_equiv_pos_as_xyz
x,y,z
-x,-y,-z

loop_
_atom_site_label
_atom_site_type_symbol
_atom_site_fract_x
_atom_site_fract_y
_atom_site_fract_z
_atom_site_occupancy
_atom_site_U_iso_or_equiv
O9 O-2 0.843 0.2269 0.0161 1 0.0
O3 O-2 0.8265 0.0248 0.4194 1 0.0
Co2 Co+2 0.1237 0.0372 0.3961 1 0.0
Mo1 Mo+6 0.62016 0.0938 0.33555 1 0.0
Mo3 Mo+6 0.09338 0.24819 0.13462 1 0.0
Ag2 Ag+1 0.196 0.684 0.188 0.22 0.0
O6 O-2 0.3329 0.5569 0.8214 1 0.0
O5 O-2 0.0349 0.2247 0.7307 1 0.0
Mo2 Mo+6 0.28751 0.33861 0.73916 1 0.0
O2 O-2 0.5798 0.0544 0.1489 1 0.0
Ag4 Ag+1 0.0058 0.4702 0.4307 0.45 0.0
O10 O-2 0.2502 0.1861 0.0359 1 0.0
O12 O-2 0.2261 0.4615 0.2552 1 0.0
Ag3 Ag+1 0.5 0.5 0.5 1 0.0
Ag5 Ag+1 0 0.5 0.5 0.1 0.0
O8 O-2 0.2802 0.2905 0.5562 1 0.0
O11 O-2 0.0628 0.1304 0.2423 1 0.0
O1 O-2 0.6959 0.3133 0.426 1 0.0
Co1 Co+2 0.5374 0.1972 0.0183 1 0.0
Ag1 Ag+1 0.1697 0.6563 0.1581 0.78 0.0
O4 O-2 0.3876 -0.0018 0.3551 1 0.0
O7 O-2 0.4793 0.2805 0.8467 1 0.0
